data_4506101
loop_
_publ_author_name
'Zhu, Yan'
'Luo, Feng'
'Song, Yu-mei'
'Feng, Xue-feng'
'Luo, Ming-biao'
'Liao, Zhen-wei'
'Sun, Gong-ming'
'Tian, Xiao-zhao'
'Yuan, Zi-Jun'

_publ_section_title
;
 The First One-Pot Synthesis of Multinuclear 3d-4f Metal--Organic
 Compounds Involving a Polytopic N,O-Donor Ligand Formed in Situ
;
_journal_issue 5
_journal_name_full 'Crystal Growth &amp; Design'
_journal_page_first 2158
_journal_paper_doi 10.1021/cg3002509
_journal_volume 12
_journal_year 2012
_chemical_formula_sum 'C120 H86 Gd2 N12 Ni4 O14'
_chemical_formula_weight 2469.35
_chemical_name_systematic
; 
 ? 
;
_space_group_IT_number 176
_symmetry_cell_setting hexagonal
_symmetry_space_group_name_Hall '-P 6c'
_symmetry_space_group_name_H-M 'P 63/m'
_atom_sites_solution_hydrogens geom
_atom_sites_solution_primary direct
_atom_sites_solution_secondary difmap
_audit_creation_method SHELXL-97
_cell_angle_alpha 90.00
_cell_angle_beta 90.00
_cell_angle_gamma 120.00
_cell_formula_units_Z 1
_cell_length_a 13.3770(3)
_cell_length_b 13.3770(3)
_cell_length_c 18.6505(10)
_cell_measurement_reflns_used 3051
_cell_measurement_temperature 296(2)
_cell_measurement_theta_max 27.41
_cell_measurement_theta_min 3.05
_cell_volume 2890.27(18)
_computing_cell_refinement 'Bruker SMART'
_computing_data_collection 'Bruker SMART'
_computing_data_reduction 'Bruker SAINT'
_computing_molecular_graphics 'Bruker SHELXTL'
_computing_publication_material 'Bruker SHELXTL'
_computing_structure_refinement 'SHELXL-97 (Sheldrick, 1997)'
_computing_structure_solution 'SHELXS-97 (Sheldrick, 1990)'
_diffrn_ambient_temperature 296(2)
_diffrn_measured_fraction_theta_full 1.000
_diffrn_measured_fraction_theta_max 1.000
_diffrn_measurement_device_type 'CCD area detector'
_diffrn_measurement_method 'phi and omega scans'
_diffrn_radiation_monochromator graphite
_diffrn_radiation_source 'fine-focus sealed tube'
_diffrn_radiation_type MoK\a
_diffrn_radiation_wavelength 0.71073
_diffrn_reflns_av_R_equivalents 0.0425
_diffrn_reflns_av_sigmaI/netI 0.0264
_diffrn_reflns_limit_h_max 15
_diffrn_reflns_limit_h_min -15
_diffrn_reflns_limit_k_max 15
_diffrn_reflns_limit_k_min -14
_diffrn_reflns_limit_l_max 22
_diffrn_reflns_limit_l_min -20
_diffrn_reflns_number 14183
_diffrn_reflns_theta_full 25.00
_diffrn_reflns_theta_max 25.00
_diffrn_reflns_theta_min 1.76
_exptl_absorpt_coefficient_mu 1.834
_exptl_absorpt_correction_T_max 0.6777
_exptl_absorpt_correction_T_min 0.6471
_exptl_absorpt_correction_type none
_exptl_crystal_density_diffrn 1.419
_exptl_crystal_density_meas 0
_exptl_crystal_density_method 'not measured'
_exptl_crystal_F_000 1242
_exptl_crystal_size_max 0.26
_exptl_crystal_size_mid 0.26
_exptl_crystal_size_min 0.23
_refine_diff_density_max 0.904
_refine_diff_density_min -2.049
_refine_diff_density_rms 0.137
_refine_ls_extinction_coef 0.0008(9)
_refine_ls_extinction_expression Fc^*^=kFc[1+0.001xFc^2^\l^3^/sin(2\q)]^-1/4^
_refine_ls_extinction_method SHELXL
_refine_ls_goodness_of_fit_ref 1.064
_refine_ls_hydrogen_treatment mixed
_refine_ls_matrix_type full
_refine_ls_number_parameters 119
_refine_ls_number_reflns 1766
_refine_ls_number_restraints 1
_refine_ls_restrained_S_all 1.064
_refine_ls_R_factor_all 0.1298
_refine_ls_R_factor_gt 0.1101
_refine_ls_shift/su_max 1.370
_refine_ls_shift/su_mean 0.020
_refine_ls_structure_factor_coef Fsqd
_refine_ls_weighting_details 'calc w=1/[\s^2^(Fo^2^)+(0.1455P)^2^+16.0433P] where P=(Fo^2^+2Fc^2^)/3'
_refine_ls_weighting_scheme calc
_refine_ls_wR_factor_gt 0.2949
_refine_ls_wR_factor_ref 0.3110
_reflns_number_gt 1318
_reflns_number_total 1766
_reflns_threshold_expression >2sigma(I)
_cod_data_source_file cg3002509_si_002.cif
_cod_data_source_block 13
_cod_depositor_comments
;
The following automatic conversions were performed:

'_symmetry_cell_setting' value 'Hexagonal' changed to 'hexagonal'
according to /home/saulius/struct/CIF-dictionaries/cif_core.dic
dictionary named 'cif_core.dic' version 2.4.1 from 2010-06-29.

Automatic conversion script
Id: cif_fix_values 1715 2011-07-08 13:25:40Z adriana 
;
_cod_original_sg_symbol_H-M P6(3)/m
_cod_database_code 4506101

loop_
_symmetry_equiv_pos_as_xyz
'x, y, z'
'-y, x-y, z'
'-x+y, -x, z'
'-x, -y, z+1/2'
'y, -x+y, z+1/2'
'x-y, x, z+1/2'
'-x, -y, -z'
'y, -x+y, -z'
'x-y, x, -z'
'x, y, -z-1/2'
'-y, x-y, -z-1/2'
'-x+y, -x, -z-1/2'

loop_
_atom_site_label
_atom_site_type_symbol
_atom_site_fract_x
_atom_site_fract_y
_atom_site_fract_z
_atom_site_U_iso_or_equiv
_atom_site_adp_type
_atom_site_occupancy
_atom_site_symmetry_multiplicity
_atom_site_calc_flag
_atom_site_refinement_flags
C1 C 0.1513(7) 0.4281(7) 0.4227(4) 0.082(3) Uani 1 1 d G
C2 C 0.0609(7) 0.3264(6) 0.4501(5) 0.101(4) Uani 1 1 d G
C3 C 0.0136(7) 0.3267(7) 0.5165(6) 0.119(5) Uani 1 1 d G
H3 H -0.0469 0.2586 0.5349 0.142 Uiso 1 1 calc R
C4 C 0.0568(9) 0.4287(9) 0.5553(4) 0.139(7) Uani 1 1 d G
H4 H 0.0252 0.4289 0.5997 0.167 Uiso 1 1 calc R
C5 C 0.1472(8) 0.5304(7) 0.5278(4) 0.124(5) Uani 1 1 d G
H5 H 0.1761 0.5987 0.5538 0.149 Uiso 1 1 calc R
N1 N 0.1945(6) 0.5301(6) 0.4615(4) 0.099(3) Uani 1 1 d G
C6 C 0.2036(8) 0.4308(10) 0.3586(6) 0.072(3) Uani 1 1 d .
C7 C 0.1670(9) 0.3259(9) 0.3194(7) 0.084(3) Uani 1 1 d .
C8 C 0.0770(10) 0.2305(12) 0.3472(8) 0.103(4) Uani 1 1 d .
H8 H 0.0525 0.1616 0.3226 0.123 Uiso 1 1 calc R
C9 C 0.0185(8) 0.2256(12) 0.4081(8) 0.106(5) Uani 1 1 d .
H9 H -0.0475 0.1578 0.4216 0.128 Uiso 1 1 calc R
C10 C 0.2374(18) 0.3385(19) 0.2500 0.102(6) Uani 1 2 d S
H10 H 0.308(18) 0.414(18) 0(138) 0.122 Uiso 1 2 calc S
C11 C 0.273(2) 0.2336(18) 0.2500 0.125(8) Uani 1 2 d S
H11A H 0.2771 0.2120 0.2985 0.187 Uiso 0.50 1 calc PR
H11B H 0.3464 0.2617 0.2271 0.187 Uiso 0.50 1 calc PR
H11C H 0.2152 0.1676 0.2244 0.187 Uiso 0.50 1 calc PR
Gd1 Gd 0.3333 0.6667 0.2500 0.1045(8) Uani 1 6 d S
H1W H 0.541(10) 0.580(17) 0.2500 0.00(5) Uiso 0.33 2 d SPD
Ni1 Ni 0.3333 0.6667 0.41310(12) 0.0725(8) Uani 1 3 d S
O1 O 0.481(2) 0.587(2) 0.2500 0.061(7) Uani 0.33 2 d SPD
O2 O 0.2906(6) 0.5328(6) 0.3403(4) 0.0717(18) Uani 1 1 d .

loop_
_atom_site_aniso_label
_atom_site_aniso_U_11
_atom_site_aniso_U_22
_atom_site_aniso_U_33
_atom_site_aniso_U_23
_atom_site_aniso_U_13
_atom_site_aniso_U_12
C1 0.093(8) 0.057(6) 0.100(8) 0.015(6) 0.012(7) 0.040(6)
C2 0.097(9) 0.100(10) 0.110(10) 0.018(8) 0.014(8) 0.051(8)
C3 0.090(9) 0.108(11) 0.165(15) 0.049(11) 0.028(10) 0.054(8)
C4 0.126(12) 0.143(14) 0.172(16) 0.078(14) 0.080(12) 0.085(12)
C5 0.167(14) 0.114(11) 0.086(9) 0.034(8) 0.039(10) 0.066(11)
N1 0.115(8) 0.142(9) 0.083(7) 0.030(6) 0.016(6) 0.096(8)
C6 0.057(5) 0.086(7) 0.079(7) 0.006(6) -0.008(5) 0.041(5)
C7 0.067(6) 0.077(7) 0.092(8) 0.000(6) 0.005(5) 0.024(5)
C8 0.061(6) 0.099(9) 0.116(10) 0.021(8) 0.017(7) 0.016(6)
C9 0.037(5) 0.105(10) 0.151(13) 0.038(9) 0.018(7) 0.016(6)
C10 0.094(13) 0.105(14) 0.087(12) 0.000 0.000 0.034(11)
C11 0.18(2) 0.108(15) 0.131(18) 0.000 0.000 0.101(16)
Gd1 0.1354(12) 0.1354(12) 0.0426(8) 0.000 0.000 0.0677(6)
Ni1 0.0845(11) 0.0845(11) 0.0484(12) 0.000 0.000 0.0422(5)
O1 0.10(2) 0.097(19) 0.036(11) 0.000 0.000 0.090(18)
O2 0.072(4) 0.061(4) 0.076(4) 0.006(3) -0.015(3) 0.029(3)

loop_
_atom_type_symbol
_atom_type_description
_atom_type_scat_dispersion_real
_atom_type_scat_dispersion_imag
_atom_type_scat_source
C C 0.0033 0.0016 'International Tables Vol C Tables 4.2.6.8 and 6.1.1.4'
H H 0.0000 0.0000 'International Tables Vol C Tables 4.2.6.8 and 6.1.1.4'
N N 0.0061 0.0033 'International Tables Vol C Tables 4.2.6.8 and 6.1.1.4'
O O 0.0106 0.0060 'International Tables Vol C Tables 4.2.6.8 and 6.1.1.4'
Ni Ni 0.3393 1.1124 'International Tables Vol C Tables 4.2.6.8 and 6.1.1.4'
Gd Gd -0.1653 3.9035 'International Tables Vol C Tables 4.2.6.8 and 6.1.1.4'

loop_
_geom_angle_atom_site_label_1
_geom_angle_atom_site_label_2
_geom_angle_atom_site_label_3
_geom_angle
_geom_angle_site_symmetry_1
_geom_angle_site_symmetry_3
C6 C1 C2 121.9(7) . .
C6 C1 N1 118.1(7) . .
C2 C1 N1 120.0 . .
C1 C2 C3 120.0 . .
C1 C2 C9 117.9(8) . .
C3 C2 C9 122.1(8) . .
C4 C3 C2 120.0 . .
C5 C4 C3 120.0 . .
C4 C5 N1 120.0 . .
C5 N1 C1 120.0 . .
C5 N1 Ni1 126.8(4) . .
C1 N1 Ni1 113.1(4) . .
O2 C6 C1 115.2(10) . .
O2 C6 C7 124.9(10) . .
C1 C6 C7 119.8(10) . .
C8 C7 C6 116.0(12) . .
C8 C7 C10 128.8(14) . .
C6 C7 C10 115.2(12) . .
C7 C8 C9 125.9(14) . .
C8 C9 C2 118.1(11) . .
C7 C10 C7 112.3(16) 10_556 .
C7 C10 C11 108.4(11) 10_556 .
C7 C10 C11 108.4(11) . .
O2 Gd1 O2 93.5(3) 12_566 3_565
O2 Gd1 O2 139.92(13) 12_566 2_665
O2 Gd1 O2 72.8(3) 3_565 2_665
O2 Gd1 O2 72.8(3) 12_566 10_556
O2 Gd1 O2 139.92(13) 3_565 10_556
O2 Gd1 O2 139.92(13) 2_665 10_556
O2 Gd1 O2 72.8(3) 12_566 11_666
O2 Gd1 O2 139.92(13) 3_565 11_666
O2 Gd1 O2 93.5(3) 2_665 11_666
O2 Gd1 O2 72.8(3) 10_556 11_666
O2 Gd1 O2 139.92(13) 12_566 .
O2 Gd1 O2 72.8(3) 3_565 .
O2 Gd1 O2 72.8(3) 2_665 .
O2 Gd1 O2 93.5(3) 10_556 .
O2 Gd1 O2 139.92(13) 11_666 .
O2 Gd1 O1 71.2(4) 12_566 2_665
O2 Gd1 O1 71.2(4) 3_565 2_665
O2 Gd1 O1 68.7(4) 2_665 2_665
O2 Gd1 O1 133.23(17) 10_556 2_665
O2 Gd1 O1 68.7(4) 11_666 2_665
O2 Gd1 O1 133.23(17) . 2_665
O2 Gd1 O1 68.7(4) 12_566 3_565
O2 Gd1 O1 68.7(4) 3_565 3_565
O2 Gd1 O1 133.23(17) 2_665 3_565
O2 Gd1 O1 71.2(5) 10_556 3_565
O2 Gd1 O1 133.23(17) 11_666 3_565
O2 Gd1 O1 71.2(5) . 3_565
O1 Gd1 O1 120.000(3) 2_665 3_565
O2 Gd1 O1 133.23(17) 12_566 .
O2 Gd1 O1 133.23(17) 3_565 .
O2 Gd1 O1 71.2(5) 2_665 .
O2 Gd1 O1 68.7(4) 10_556 .
O2 Gd1 O1 71.2(5) 11_666 .
O2 Gd1 O1 68.7(4) . .
O1 Gd1 O1 120.000(8) 2_665 .
O1 Gd1 O1 120.000(6) 3_565 .
O2 Gd1 Ni1 136.73(17) 12_566 .
O2 Gd1 Ni1 43.27(17) 3_565 .
O2 Gd1 Ni1 43.27(17) 2_665 .
O2 Gd1 Ni1 136.73(17) 10_556 .
O2 Gd1 Ni1 136.73(17) 11_666 .
O2 Gd1 Ni1 43.27(17) . .
O1 Gd1 Ni1 90.000(1) 2_665 .
O1 Gd1 Ni1 90.000(1) 3_565 .
O1 Gd1 Ni1 90.0 . .
O2 Gd1 Ni1 43.27(17) 12_566 10_556
O2 Gd1 Ni1 136.73(17) 3_565 10_556
O2 Gd1 Ni1 136.73(17) 2_665 10_556
O2 Gd1 Ni1 43.27(17) 10_556 10_556
O2 Gd1 Ni1 43.27(17) 11_666 10_556
O2 Gd1 Ni1 136.73(17) . 10_556
O1 Gd1 Ni1 90.000(1) 2_665 10_556
O1 Gd1 Ni1 90.000(1) 3_565 10_556
O1 Gd1 Ni1 90.0 . 10_556
Ni1 Gd1 Ni1 180.0 . 10_556
N1 Ni1 N1 102.1(6) 3_565 .
N1 Ni1 N1 102.1(6) 3_565 2_665
N1 Ni1 N1 102.1(6) . 2_665
N1 Ni1 O2 77.6(5) 3_565 3_565
N1 Ni1 O2 97.9(3) . 3_565
N1 Ni1 O2 159.6(6) 2_665 3_565
N1 Ni1 O2 97.9(6) 3_565 2_665
N1 Ni1 O2 159.6(3) . 2_665
N1 Ni1 O2 77.6(6) 2_665 2_665
O2 Ni1 O2 82.2(3) 3_565 2_665
N1 Ni1 O2 159.6(5) 3_565 .
N1 Ni1 O2 77.6(3) . .
N1 Ni1 O2 97.9(5) 2_665 .
O2 Ni1 O2 82.2(3) 3_565 .
O2 Ni1 O2 82.2(3) 2_665 .
N1 Ni1 Gd1 116.1(6) 3_565 .
N1 Ni1 Gd1 116.1(2) . .
N1 Ni1 Gd1 116.1(6) 2_665 .
O2 Ni1 Gd1 49.39(18) 3_565 .
O2 Ni1 Gd1 49.39(18) 2_665 .
O2 Ni1 Gd1 49.39(18) . .
C6 O2 Ni1 116.0(7) . .
C6 O2 Gd1 137.5(6) . .
Ni1 O2 Gd1 87.3(2) . .

loop_
_geom_bond_atom_site_label_1
_geom_bond_atom_site_label_2
_geom_bond_distance
_geom_bond_site_symmetry_2
C1 C6 1.375(13) .
C1 C2 1.3900 .
C1 N1 1.3900 .
C2 C3 1.3900 .
C2 C9 1.410(16) .
C3 C4 1.3900 .
C4 C5 1.3900 .
C5 N1 1.3900 .
N1 Ni1 2.051(6) .
C6 O2 1.321(12) .
C6 C7 1.434(15) .
C7 C8 1.346(15) .
C7 C10 1.560(16) .
C8 C9 1.363(18) .
C10 C7 1.560(16) 10_556
C10 C11 1.69(3) .
Gd1 O2 2.312(6) 12_566
Gd1 O2 2.312(6) 3_565
Gd1 O2 2.312(6) 2_665
Gd1 O2 2.312(6) 10_556
Gd1 O2 2.312(6) 11_666
Gd1 O2 2.312(6) .
Gd1 O1 2.68(2) 2_665
Gd1 O1 2.68(2) 3_565
Gd1 O1 2.68(2) .
Gd1 Ni1 3.042(2) .
Gd1 Ni1 3.042(2) 10_556
Ni1 N1 2.051(12) 3_565
Ni1 N1 2.051(11) 2_665
Ni1 O2 2.087(7) 3_565
Ni1 O2 2.087(7) 2_665
Ni1 O2 2.087(7) .

loop_
_geom_torsion_atom_site_label_1
_geom_torsion_atom_site_label_2
_geom_torsion_atom_site_label_3
_geom_torsion_atom_site_label_4
_geom_torsion
_geom_torsion_site_symmetry_1
_geom_torsion_site_symmetry_4
C6 C1 C2 C3 177.4(8) . .
N1 C1 C2 C3 0.0 . .
C6 C1 C2 C9 -3.9(10) . .
N1 C1 C2 C9 178.7(10) . .
C1 C2 C3 C4 0.0 . .
C9 C2 C3 C4 -178.7(10) . .
C2 C3 C4 C5 0.0 . .
C3 C4 C5 N1 0.0 . .
C4 C5 N1 C1 0.0 . .
C4 C5 N1 Ni1 -176.3(5) . .
C6 C1 N1 C5 -177.5(8) . .
C2 C1 N1 C5 0.0 . .
C6 C1 N1 Ni1 -0.7(8) . .
C2 C1 N1 Ni1 176.7(5) . .
C2 C1 C6 O2 -178.0(6) . .
N1 C1 C6 O2 -0.6(11) . .
C2 C1 C6 C7 -1.8(12) . .
N1 C1 C6 C7 175.6(8) . .
O2 C6 C7 C8 179.5(10) . .
C1 C6 C7 C8 3.7(16) . .
O2 C6 C7 C10 -0.7(17) . .
C1 C6 C7 C10 -176.5(11) . .
C6 C7 C8 C9 0(2) . .
C10 C7 C8 C9 -179.4(14) . .
C7 C8 C9 C2 -6(2) . .
C1 C2 C9 C8 7.6(15) . .
C3 C2 C9 C8 -173.7(10) . .
C8 C7 C10 C7 72(2) . 10_556
C6 C7 C10 C7 -108.1(14) . 10_556
C8 C7 C10 C11 -48(2) . .
C6 C7 C10 C11 132.3(14) . .
C5 N1 Ni1 N1 -23.3(7) . 3_565
C1 N1 Ni1 N1 160.3(6) . 3_565
C5 N1 Ni1 N1 82.1(4) . 2_665
C1 N1 Ni1 N1 -94.4(8) . 2_665
C5 N1 Ni1 O2 -102.2(5) . 3_565
C1 N1 Ni1 O2 81.3(4) . 3_565
C5 N1 Ni1 O2 168.9(8) . 2_665
C1 N1 Ni1 O2 -7.5(10) . 2_665
C5 N1 Ni1 O2 177.7(5) . .
C1 N1 Ni1 O2 1.2(4) . .
C5 N1 Ni1 Gd1 -150.6(4) . .
C1 N1 Ni1 Gd1 32.9(5) . .
O2 Gd1 Ni1 N1 -42.6(6) 12_566 3_565
O2 Gd1 Ni1 N1 -42.6(6) 3_565 3_565
O2 Gd1 Ni1 N1 77.4(6) 2_665 3_565
O2 Gd1 Ni1 N1 -162.6(6) 10_556 3_565
O2 Gd1 Ni1 N1 77.4(6) 11_666 3_565
O2 Gd1 Ni1 N1 -162.6(6) . 3_565
O1 Gd1 Ni1 N1 19.4(9) 2_665 3_565
O1 Gd1 Ni1 N1 -100.6(9) 3_565 3_565
O1 Gd1 Ni1 N1 139.4(9) . 3_565
Ni1 Gd1 Ni1 N1 -47(54) 10_556 3_565
O2 Gd1 Ni1 N1 77.4(3) 12_566 .
O2 Gd1 Ni1 N1 77.4(3) 3_565 .
O2 Gd1 Ni1 N1 -162.6(3) 2_665 .
O2 Gd1 Ni1 N1 -42.6(3) 10_556 .
O2 Gd1 Ni1 N1 -162.6(3) 11_666 .
O2 Gd1 Ni1 N1 -42.6(3) . .
O1 Gd1 Ni1 N1 139.4(7) 2_665 .
O1 Gd1 Ni1 N1 19.4(7) 3_565 .
O1 Gd1 Ni1 N1 -100.6(7) . .
Ni1 Gd1 Ni1 N1 73(100) 10_556 .
O2 Gd1 Ni1 N1 -162.6(7) 12_566 2_665
O2 Gd1 Ni1 N1 -162.6(7) 3_565 2_665
O2 Gd1 Ni1 N1 -42.6(7) 2_665 2_665
O2 Gd1 Ni1 N1 77.4(7) 10_556 2_665
O2 Gd1 Ni1 N1 -42.6(7) 11_666 2_665
O2 Gd1 Ni1 N1 77.4(7) . 2_665
O1 Gd1 Ni1 N1 -100.6(9) 2_665 2_665
O1 Gd1 Ni1 N1 139.4(9) 3_565 2_665
O1 Gd1 Ni1 N1 19.4(9) . 2_665
Ni1 Gd1 Ni1 N1 -167(54) 10_556 2_665
O2 Gd1 Ni1 O2 0.000(2) 12_566 3_565
O2 Gd1 Ni1 O2 120.000(3) 2_665 3_565
O2 Gd1 Ni1 O2 -120.000(3) 10_556 3_565
O2 Gd1 Ni1 O2 120.000(3) 11_666 3_565
O2 Gd1 Ni1 O2 -120.000(3) . 3_565
O1 Gd1 Ni1 O2 62.0(7) 2_665 3_565
O1 Gd1 Ni1 O2 -58.0(7) 3_565 3_565
O1 Gd1 Ni1 O2 -178.0(7) . 3_565
Ni1 Gd1 Ni1 O2 -5(54) 10_556 3_565
O2 Gd1 Ni1 O2 -120.0 12_566 2_665
O2 Gd1 Ni1 O2 -120.0 3_565 2_665
O2 Gd1 Ni1 O2 120.0 10_556 2_665
O2 Gd1 Ni1 O2 0.0 11_666 2_665
O2 Gd1 Ni1 O2 120.0 . 2_665
O1 Gd1 Ni1 O2 -58.0(7) 2_665 2_665
O1 Gd1 Ni1 O2 -178.0(7) 3_565 2_665
O1 Gd1 Ni1 O2 62.0(7) . 2_665
Ni1 Gd1 Ni1 O2 -125(54) 10_556 2_665
O2 Gd1 Ni1 O2 120.000(1) 12_566 .
O2 Gd1 Ni1 O2 120.000(1) 3_565 .
O2 Gd1 Ni1 O2 -120.000(1) 2_665 .
O2 Gd1 Ni1 O2 0.000(1) 10_556 .
O2 Gd1 Ni1 O2 -120.000(1) 11_666 .
O1 Gd1 Ni1 O2 -178.0(7) 2_665 .
O1 Gd1 Ni1 O2 62.0(7) 3_565 .
O1 Gd1 Ni1 O2 -58.0(7) . .
Ni1 Gd1 Ni1 O2 115(100) 10_556 .
C1 C6 O2 Ni1 1.7(10) . .
C7 C6 O2 Ni1 -174.3(8) . .
C1 C6 O2 Gd1 -115.6(10) . .
C7 C6 O2 Gd1 68.4(14) . .
N1 Ni1 O2 C6 -92.9(19) 3_565 .
N1 Ni1 O2 C6 -1.6(6) . .
N1 Ni1 O2 C6 99.1(9) 2_665 .
O2 Ni1 O2 C6 -101.5(7) 3_565 .
O2 Ni1 O2 C6 175.4(7) 2_665 .
Gd1 Ni1 O2 C6 -143.1(7) . .
N1 Ni1 O2 Gd1 50.2(19) 3_565 .
N1 Ni1 O2 Gd1 141.5(3) . .
N1 Ni1 O2 Gd1 -117.8(6) 2_665 .
O2 Ni1 O2 Gd1 41.57(10) 3_565 .
O2 Ni1 O2 Gd1 -41.57(10) 2_665 .
O2 Gd1 O2 C6 14.1(11) 12_566 .
O2 Gd1 O2 C6 88.5(11) 3_565 .
O2 Gd1 O2 C6 165.3(10) 2_665 .
O2 Gd1 O2 C6 -53.1(11) 10_556 .
O2 Gd1 O2 C6 -120.3(11) 11_666 .
O1 Gd1 O2 C6 129.7(13) 2_665 .
O1 Gd1 O2 C6 15.7(11) 3_565 .
O1 Gd1 O2 C6 -118.6(11) . .
Ni1 Gd1 O2 C6 126.9(11) . .
Ni1 Gd1 O2 C6 -53.1(11) 10_556 .
O2 Gd1 O2 Ni1 -112.80(6) 12_566 .
O2 Gd1 O2 Ni1 -38.41(8) 3_565 .
O2 Gd1 O2 Ni1 38.41(8) 2_665 .
O2 Gd1 O2 Ni1 180.0 10_556 .
O2 Gd1 O2 Ni1 112.80(6) 11_666 .
O1 Gd1 O2 Ni1 2.8(10) 2_665 .
O1 Gd1 O2 Ni1 -111.2(6) 3_565 .
O1 Gd1 O2 Ni1 114.5(6) . .
Ni1 Gd1 O2 Ni1 180.000(2) 10_556 .
